data_4327094
loop_
_publ_author_name
'Kevin Yurkerwich'
'Michael Yurkerwich'
'Gerard Parkin'

_publ_section_title
;
 Synthesis and Structural Characterization of
 Tris(2-mercapto-1-adamantylimidazolyl)hydroborato Complexes: A Sterically
 Demanding Tripodal [S3] Donor Ligand
;
_journal_name_full 'Inorganic Chemistry'
_journal_page_first 12284
_journal_page_last 12295
_journal_paper_doi 10.1021/ic201504d
_journal_volume 50
_journal_year 2011
_chemical_formula_sum 'C61 H58 B2 F15 In N8 S3'
_chemical_formula_weight 1420.77
_chemical_name_systematic
; 
 ? 
;
_space_group_IT_number 14
_symmetry_cell_setting monoclinic
_symmetry_space_group_name_Hall '-P 2ybc'
_symmetry_space_group_name_H-M 'P 1 21/c 1'
_atom_sites_solution_hydrogens geom
_atom_sites_solution_primary direct
_atom_sites_solution_secondary difmap
_audit_creation_method SHELXL-97
_cell_angle_alpha 90.00
_cell_angle_beta 105.0920(10)
_cell_angle_gamma 90.00
_cell_formula_units_Z 4
_cell_length_a 23.402(3)
_cell_length_b 12.9305(14)
_cell_length_c 20.598(2)
_cell_measurement_reflns_used 9023
_cell_measurement_temperature 170(2)
_cell_measurement_theta_max 32.54
_cell_measurement_theta_min 2.39
_cell_volume 6018.0(12)
_computing_cell_refinement 'Bruker SMART'
_computing_data_collection 'Bruker SMART'
_computing_data_reduction 'Bruker SAINT'
_computing_molecular_graphics 'Bruker SHELXTL'
_computing_publication_material 'Bruker SHELXTL'
_computing_structure_refinement 'SHELXL-97 (Sheldrick, 2008)'
_computing_structure_solution 'SHELXS-97 (Sheldrick, 2008)'
_diffrn_ambient_temperature 170(2)
_diffrn_measured_fraction_theta_full 0.999
_diffrn_measured_fraction_theta_max 0.999
_diffrn_measurement_device_type 'CCD area detector'
_diffrn_measurement_method 'phi and omega scans'
_diffrn_radiation_monochromator graphite
_diffrn_radiation_source 'fine-focus sealed tube'
_diffrn_radiation_type MoK\a
_diffrn_radiation_wavelength 0.71073
_diffrn_reflns_av_R_equivalents 0.0404
_diffrn_reflns_av_sigmaI/netI 0.0297
_diffrn_reflns_limit_h_max 31
_diffrn_reflns_limit_h_min -31
_diffrn_reflns_limit_k_max 17
_diffrn_reflns_limit_k_min -17
_diffrn_reflns_limit_l_max 27
_diffrn_reflns_limit_l_min -27
_diffrn_reflns_number 80096
_diffrn_reflns_theta_full 28.28
_diffrn_reflns_theta_max 28.28
_diffrn_reflns_theta_min 1.80
_exptl_absorpt_coefficient_mu 0.592
_exptl_absorpt_correction_T_max 0.8424
_exptl_absorpt_correction_T_min 0.7366
_exptl_absorpt_correction_type empirical
_exptl_absorpt_process_details sadabs
_exptl_crystal_colour colorless
_exptl_crystal_density_diffrn 1.568
_exptl_crystal_description block
_exptl_crystal_F_000 2888
_exptl_crystal_size_max 0.55
_exptl_crystal_size_mid 0.40
_exptl_crystal_size_min 0.30
_platon_squeeze_details
; 

The unit cell contains 8 acetonitrile molecules which have been treated
as a diffuse contribution to the overall scattering without specific
atom positions by SQUEEZE/PLATON.
;
_refine_diff_density_max 1.356
_refine_diff_density_min -1.583
_refine_diff_density_rms 0.086
_refine_ls_extinction_method none
_refine_ls_goodness_of_fit_ref 1.207
_refine_ls_hydrogen_treatment mixed
_refine_ls_matrix_type full
_refine_ls_number_parameters 760
_refine_ls_number_reflns 14937
_refine_ls_number_restraints 0
_refine_ls_restrained_S_all 1.207
_refine_ls_R_factor_all 0.0582
_refine_ls_R_factor_gt 0.0527
_refine_ls_shift/su_max 0.001
_refine_ls_shift/su_mean 0.000
_refine_ls_structure_factor_coef Fsqd
_refine_ls_weighting_details 'calc w=1/[\s^2^(Fo^2^)+(0.0100P)^2^+16.6326P] where P=(Fo^2^+2Fc^2^)/3'
_refine_ls_weighting_scheme calc
_refine_ls_wR_factor_gt 0.1141
_refine_ls_wR_factor_ref 0.1160
_reflns_number_gt 13152
_reflns_number_total 14937
_reflns_threshold_expression >2sigma(I)
_cod_data_source_file ic201504d_si_002_06.cif
_cod_data_source_block ky171s10p
_cod_original_cell_volume 6017.9(11)
_cod_database_code 4327094

loop_
_symmetry_equiv_pos_as_xyz
'x, y, z'
'-x, y+1/2, -z+1/2'
'-x, -y, -z'
'x, -y-1/2, z-1/2'

loop_
_atom_site_label
_atom_site_type_symbol
_atom_site_fract_x
_atom_site_fract_y
_atom_site_fract_z
_atom_site_U_iso_or_equiv
_atom_site_adp_type
_atom_site_occupancy
_atom_site_symmetry_multiplicity
_atom_site_calc_flag
_atom_site_refinement_flags
In In 0.237902(9) 0.994065(17) 0.199939(11) 0.02235(6) Uani 1 1 d .
S1 S 0.18781(3) 1.10629(7) 0.09850(4) 0.02745(16) Uani 1 1 d .
S2 S 0.20946(3) 0.81767(6) 0.14458(4) 0.02590(16) Uani 1 1 d .
S3 S 0.34328(3) 1.00881(6) 0.18551(4) 0.02593(16) Uani 1 1 d .
B1 B 0.26643(18) 0.9371(3) 0.0266(2) 0.0332(8) Uani 1 1 d .
H1 H 0.2719(18) 0.921(3) -0.024(2) 0.040 Uiso 1 1 d .
B2 B 0.22418(16) 1.0271(3) 0.30703(18) 0.0261(7) Uani 1 1 d .
N11 N 0.27466(12) 1.0557(2) 0.03629(14) 0.0309(6) Uani 1 1 d .
C11 C 0.24669(14) 1.1282(3) 0.06348(16) 0.0283(7) Uani 1 1 d .
N12 N 0.27257(12) 1.2213(2) 0.05913(14) 0.0315(6) Uani 1 1 d .
C12 C 0.31946(16) 1.1036(3) 0.01503(19) 0.0375(8) Uani 1 1 d .
H12A H 0.3462 1.0706 -0.0059 0.045 Uiso 1 1 calc R
C13 C 0.31860(16) 1.2044(3) 0.02903(18) 0.0369(8) Uani 1 1 d .
H13A H 0.3447 1.2554 0.0200 0.044 Uiso 1 1 calc R
C14 C 0.25617(14) 1.3253(3) 0.08025(17) 0.0309(7) Uani 1 1 d .
C15 C 0.29674(16) 1.4080(3) 0.0625(2) 0.0382(8) Uani 1 1 d .
H15A H 0.3384 1.3927 0.0861 0.046 Uiso 1 1 calc R
H15B H 0.2930 1.4067 0.0135 0.046 Uiso 1 1 calc R
C16 C 0.28017(17) 1.5144(3) 0.0828(2) 0.0428(9) Uani 1 1 d .
H16A H 0.3071 1.5670 0.0709 0.051 Uiso 1 1 calc R
C17 C 0.28691(19) 1.5181(3) 0.1588(2) 0.0475(10) Uani 1 1 d .
H17A H 0.2760 1.5876 0.1719 0.057 Uiso 1 1 calc R
H17B H 0.3285 1.5043 0.1833 0.057 Uiso 1 1 calc R
C18 C 0.24611(19) 1.4357(3) 0.1767(2) 0.0432(9) Uani 1 1 d .
H18A H 0.2503 1.4371 0.2262 0.052 Uiso 1 1 calc R
C19 C 0.26352(16) 1.3281(3) 0.15647(18) 0.0362(8) Uani 1 1 d .
H19A H 0.3052 1.3130 0.1804 0.043 Uiso 1 1 calc R
H19B H 0.2381 1.2748 0.1692 0.043 Uiso 1 1 calc R
C20 C 0.19217(14) 1.3507(3) 0.04227(18) 0.0340(8) Uani 1 1 d .
H20A H 0.1651 1.2978 0.0524 0.041 Uiso 1 1 calc R
H20B H 0.1882 1.3499 -0.0068 0.041 Uiso 1 1 calc R
N21 N 0.20154(13) 0.9029(2) 0.02100(14) 0.0316(6) Uani 1 1 d .
C21 C 0.21621(17) 1.5403(3) 0.0458(2) 0.0413(9) Uani 1 1 d .
H21A H 0.2117 1.5406 -0.0034 0.050 Uiso 1 1 calc R
H21B H 0.2056 1.6097 0.0593 0.050 Uiso 1 1 calc R
N22 N 0.11553(12) 0.8526(2) 0.03340(14) 0.0303(6) Uani 1 1 d .
C22 C 0.18183(18) 1.4584(3) 0.1396(2) 0.0433(9) Uani 1 1 d .
H22A H 0.1700 1.5266 0.1537 0.052 Uiso 1 1 calc R
H22B H 0.1556 1.4051 0.1510 0.052 Uiso 1 1 calc R
C23 C 0.17532(16) 1.4583(3) 0.0637(2) 0.0389(8) Uani 1 1 d .
H23A H 0.1333 1.4740 0.0395 0.047 Uiso 1 1 calc R
N31 N 0.31393(12) 0.8755(2) 0.07837(15) 0.0320(6) Uani 1 1 d .
C31 C 0.17440(14) 0.8590(3) 0.06411(16) 0.0271(6) Uani 1 1 d .
N32 N 0.38484(12) 0.8162(2) 0.16286(17) 0.0363(7) Uani 1 1 d .
C32 C 0.15912(18) 0.9260(3) -0.03724(18) 0.0416(9) Uani 1 1 d .
H32A H 0.1661 0.9583 -0.0759 0.050 Uiso 1 1 calc R
C33 C 0.10617(17) 0.8953(3) -0.03025(18) 0.0407(9) Uani 1 1 d .
H33A H 0.0692 0.9016 -0.0628 0.049 Uiso 1 1 calc R
C34 C 0.06740(14) 0.8010(3) 0.05796(16) 0.0289(7) Uani 1 1 d .
C35 C 0.06092(16) 0.8514(3) 0.1232(2) 0.0387(8) Uani 1 1 d .
H35A H 0.0500 0.9251 0.1151 0.046 Uiso 1 1 calc R
H35B H 0.0990 0.8477 0.1581 0.046 Uiso 1 1 calc R
C36 C 0.01241(18) 0.7937(4) 0.1476(2) 0.0551(13) Uani 1 1 d .
H36A H 0.0090 0.8245 0.1909 0.066 Uiso 1 1 calc R
C37 C 0.02795(19) 0.6807(4) 0.1579(2) 0.0545(12) Uani 1 1 d .
H37A H 0.0662 0.6732 0.1922 0.065 Uiso 1 1 calc R
H37B H -0.0028 0.6446 0.1744 0.065 Uiso 1 1 calc R
C38 C 0.03244(17) 0.6322(4) 0.0928(2) 0.0448(10) Uani 1 1 d .
H38A H 0.0422 0.5571 0.1003 0.054 Uiso 1 1 calc R
C39 C 0.08148(15) 0.6864(3) 0.06853(19) 0.0340(8) Uani 1 1 d .
H39A H 0.1199 0.6775 0.1023 0.041 Uiso 1 1 calc R
H39B H 0.0847 0.6550 0.0258 0.041 Uiso 1 1 calc R
C40 C 0.00834(16) 0.8124(4) 0.0042(2) 0.0468(10) Uani 1 1 d .
H40A H 0.0116 0.7811 -0.0385 0.056 Uiso 1 1 calc R
H40B H -0.0013 0.8866 -0.0040 0.056 Uiso 1 1 calc R
C41 C -0.04673(19) 0.8066(5) 0.0937(3) 0.0675(15) Uani 1 1 d .
H41A H -0.0790 0.7725 0.1087 0.081 Uiso 1 1 calc R
H41B H -0.0565 0.8810 0.0866 0.081 Uiso 1 1 calc R
C42 C -0.02624(19) 0.6438(4) 0.0390(2) 0.0534(12) Uani 1 1 d .
H42A H -0.0230 0.6124 -0.0037 0.064 Uiso 1 1 calc R
H42B H -0.0581 0.6077 0.0535 0.064 Uiso 1 1 calc R
C43 C -0.04101(17) 0.7581(4) 0.0285(2) 0.0542(12) Uani 1 1 d .
H43A H -0.0794 0.7658 -0.0065 0.065 Uiso 1 1 calc R
C51 C 0.34749(13) 0.8966(3) 0.14145(17) 0.0272(7) Uani 1 1 d .
C52 C 0.33089(17) 0.7788(3) 0.0615(2) 0.0452(10) Uani 1 1 d .
H52A H 0.3143 0.7435 0.0205 0.054 Uiso 1 1 calc R
C53 C 0.37401(17) 0.7432(3) 0.1119(2) 0.0489(11) Uani 1 1 d .
H53A H 0.3939 0.6789 0.1129 0.059 Uiso 1 1 calc R
C54 C 0.43284(15) 0.8066(3) 0.2276(2) 0.0360(8) Uani 1 1 d .
C55 C 0.47818(15) 0.8922(3) 0.23122(19) 0.0361(8) Uani 1 1 d .
H55A H 0.4586 0.9604 0.2297 0.043 Uiso 1 1 calc R
H55B H 0.4952 0.8873 0.1921 0.043 Uiso 1 1 calc R
C56 C 0.52783(18) 0.8828(3) 0.2966(2) 0.0466(10) Uani 1 1 d .
H56A H 0.5570 0.9400 0.2987 0.056 Uiso 1 1 calc R
C57 C 0.55909(18) 0.7796(4) 0.2977(2) 0.0511(11) Uani 1 1 d .
H57A H 0.5766 0.7749 0.2589 0.061 Uiso 1 1 calc R
H57B H 0.5914 0.7733 0.3395 0.061 Uiso 1 1 calc R
C58 C 0.5146(2) 0.6935(4) 0.2943(3) 0.0650(15) Uani 1 1 d .
H58A H 0.5350 0.6254 0.2948 0.078 Uiso 1 1 calc R
C59 C 0.46481(18) 0.7022(3) 0.2293(3) 0.0609(14) Uani 1 1 d .
H59A H 0.4363 0.6449 0.2270 0.073 Uiso 1 1 calc R
H59B H 0.4815 0.6967 0.1900 0.073 Uiso 1 1 calc R
C60 C 0.4066(2) 0.8117(4) 0.2886(2) 0.0553(12) Uani 1 1 d .
H60A H 0.3787 0.7537 0.2870 0.066 Uiso 1 1 calc R
H60B H 0.3847 0.8774 0.2879 0.066 Uiso 1 1 calc R
C61 C 0.5014(2) 0.8915(5) 0.3560(2) 0.0686(16) Uani 1 1 d .
H61A H 0.5332 0.8875 0.3984 0.082 Uiso 1 1 calc R
H61B H 0.4812 0.9590 0.3548 0.082 Uiso 1 1 calc R
C62 C 0.4888(3) 0.6997(5) 0.3557(4) 0.088(2) Uani 1 1 d .
H62A H 0.5208 0.6932 0.3977 0.106 Uiso 1 1 calc R
H62B H 0.4601 0.6429 0.3542 0.106 Uiso 1 1 calc R
C63 C 0.4577(3) 0.8051(5) 0.3536(3) 0.0782(19) Uani 1 1 d .
H63A H 0.4410 0.8108 0.3935 0.094 Uiso 1 1 calc R
F71 F 0.28754(10) 0.89985(19) 0.42962(10) 0.0421(5) Uani 1 1 d .
C71 C 0.29178(14) 1.0365(3) 0.35275(16) 0.0275(6) Uani 1 1 d .
F72 F 0.39804(11) 0.9272(2) 0.50058(12) 0.0545(7) Uani 1 1 d .
C72 C 0.31837(15) 0.9761(3) 0.40838(16) 0.0306(7) Uani 1 1 d .
F73 F 0.46666(10) 1.0792(2) 0.46713(12) 0.0554(7) Uani 1 1 d .
C73 C 0.37610(16) 0.9886(3) 0.44684(17) 0.0365(8) Uani 1 1 d .
F74 F 0.42157(10) 1.1974(2) 0.35714(13) 0.0560(7) Uani 1 1 d .
C74 C 0.41086(16) 1.0641(3) 0.43065(18) 0.0387(9) Uani 1 1 d .
F75 F 0.31035(9) 1.17314(17) 0.28479(10) 0.0356(5) Uani 1 1 d .
C75 C 0.38770(16) 1.1250(3) 0.37506(18) 0.0365(8) Uani 1 1 d .
C76 C 0.32999(15) 1.1100(3) 0.33852(16) 0.0293(7) Uani 1 1 d .
F81 F 0.24930(11) 1.2251(2) 0.38831(12) 0.0522(6) Uani 1 1 d .
C81 C 0.18732(14) 1.1349(3) 0.29568(16) 0.0286(7) Uani 1 1 d .
C82 C 0.20257(16) 1.2241(3) 0.33340(19) 0.0357(8) Uani 1 1 d .
F82 F 0.19042(15) 1.4001(2) 0.35850(18) 0.0743(9) Uani 1 1 d .
F83 F 0.09200(15) 1.4126(2) 0.25320(19) 0.0792(10) Uani 1 1 d .
C83 C 0.1719(2) 1.3174(3) 0.3194(2) 0.0478(10) Uani 1 1 d .
F84 F 0.05596(12) 1.2405(3) 0.17602(15) 0.0706(9) Uani 1 1 d .
C84 C 0.1222(2) 1.3235(3) 0.2665(3) 0.0523(12) Uani 1 1 d .
F85 F 0.11507(9) 1.06426(19) 0.20410(11) 0.0407(5) Uani 1 1 d .
C85 C 0.10402(17) 1.2370(4) 0.2282(2) 0.0459(10) Uani 1 1 d .
C86 C 0.13615(15) 1.1467(3) 0.24357(19) 0.0346(8) Uani 1 1 d .
F91 F 0.25330(10) 0.80919(17) 0.29594(11) 0.0410(5) Uani 1 1 d .
C91 C 0.18615(15) 0.9287(3) 0.32144(16) 0.0302(7) Uani 1 1 d .
C92 C 0.20102(16) 0.8276(3) 0.31077(18) 0.0350(8) Uani 1 1 d .
F92 F 0.18262(15) 0.6473(2) 0.29899(15) 0.0673(8) Uani 1 1 d .
F93 F 0.07648(14) 0.6752(3) 0.32792(14) 0.0765(10) Uani 1 1 d .
C93 C 0.1661(2) 0.7427(3) 0.3129(2) 0.0480(11) Uani 1 1 d .
F94 F 0.04646(12) 0.8682(3) 0.36232(16) 0.0794(10) Uani 1 1 d .
C94 C 0.1121(2) 0.7571(4) 0.3283(2) 0.0532(12) Uani 1 1 d .
F95 F 0.11460(11) 1.0293(2) 0.35777(14) 0.0587(7) Uani 1 1 d .
C95 C 0.09698(19) 0.8535(5) 0.3437(2) 0.0548(13) Uani 1 1 d .
C96 C 0.13306(17) 0.9370(4) 0.34068(19) 0.0417(9) Uani 1 1 d .

loop_
_atom_site_aniso_label
_atom_site_aniso_U_11
_atom_site_aniso_U_22
_atom_site_aniso_U_33
_atom_site_aniso_U_23
_atom_site_aniso_U_13
_atom_site_aniso_U_12
In 0.02088(10) 0.02621(11) 0.02043(10) -0.00060(8) 0.00625(7) 0.00110(8)
S1 0.0205(3) 0.0310(4) 0.0306(4) 0.0079(3) 0.0060(3) -0.0016(3)
S2 0.0232(3) 0.0271(4) 0.0259(4) -0.0019(3) 0.0038(3) -0.0033(3)
S3 0.0205(3) 0.0272(4) 0.0302(4) -0.0060(3) 0.0069(3) 0.0003(3)
B1 0.034(2) 0.042(2) 0.0277(18) -0.0068(16) 0.0138(15) -0.0106(17)
B2 0.0228(16) 0.0321(19) 0.0247(16) 0.0013(14) 0.0083(13) 0.0025(14)
N11 0.0248(13) 0.0412(17) 0.0270(14) 0.0025(12) 0.0075(11) -0.0069(12)
C11 0.0227(14) 0.0363(18) 0.0243(15) 0.0073(13) 0.0030(12) -0.0041(13)
N12 0.0244(13) 0.0390(16) 0.0298(14) 0.0105(12) 0.0048(11) -0.0069(12)
C12 0.0281(17) 0.052(2) 0.0354(18) 0.0025(17) 0.0136(14) -0.0111(16)
C13 0.0298(17) 0.049(2) 0.0334(18) 0.0073(16) 0.0102(14) -0.0104(16)
C14 0.0234(15) 0.0352(18) 0.0300(16) 0.0084(14) -0.0005(12) -0.0084(13)
C15 0.0279(17) 0.039(2) 0.044(2) 0.0105(16) 0.0023(15) -0.0111(15)
C16 0.0366(19) 0.039(2) 0.048(2) 0.0105(17) 0.0032(16) -0.0124(16)
C17 0.047(2) 0.040(2) 0.048(2) 0.0004(18) -0.0024(18) -0.0146(18)
C18 0.051(2) 0.042(2) 0.0332(19) 0.0050(16) 0.0051(17) -0.0071(18)
C19 0.0315(17) 0.042(2) 0.0299(17) 0.0093(15) -0.0008(14) -0.0070(15)
C20 0.0230(15) 0.0380(19) 0.0353(18) 0.0085(15) -0.0027(13) -0.0086(14)
N21 0.0304(14) 0.0416(17) 0.0225(13) -0.0034(12) 0.0062(11) -0.0118(13)
C21 0.039(2) 0.036(2) 0.046(2) 0.0098(17) 0.0060(17) -0.0017(16)
N22 0.0260(13) 0.0393(16) 0.0234(13) 0.0015(12) 0.0025(11) -0.0076(12)
C22 0.044(2) 0.035(2) 0.051(2) 0.0045(18) 0.0145(18) -0.0027(17)
C23 0.0286(17) 0.039(2) 0.045(2) 0.0111(17) 0.0005(15) -0.0023(15)
N31 0.0266(13) 0.0353(16) 0.0368(15) -0.0126(13) 0.0131(12) -0.0073(12)
C31 0.0252(15) 0.0308(17) 0.0240(15) -0.0024(13) 0.0043(12) -0.0054(13)
N32 0.0227(13) 0.0287(15) 0.056(2) -0.0154(14) 0.0085(13) -0.0018(11)
C32 0.044(2) 0.053(2) 0.0256(17) 0.0018(16) 0.0048(15) -0.0168(18)
C33 0.0384(19) 0.052(2) 0.0263(17) 0.0019(16) -0.0007(14) -0.0136(18)
C34 0.0220(14) 0.0358(18) 0.0278(16) -0.0009(13) 0.0047(12) -0.0056(13)
C35 0.0291(17) 0.046(2) 0.044(2) -0.0138(17) 0.0132(15) -0.0051(16)
C36 0.037(2) 0.090(4) 0.045(2) -0.020(2) 0.0234(18) -0.014(2)
C37 0.037(2) 0.086(4) 0.041(2) 0.004(2) 0.0118(17) -0.024(2)
C38 0.037(2) 0.048(2) 0.049(2) 0.0001(19) 0.0095(17) -0.0196(18)
C39 0.0291(16) 0.0340(18) 0.0394(19) -0.0074(15) 0.0097(14) -0.0111(14)
C40 0.0265(18) 0.064(3) 0.043(2) 0.012(2) -0.0027(16) -0.0084(18)
C41 0.029(2) 0.092(4) 0.087(4) -0.007(3) 0.025(2) -0.003(2)
C42 0.041(2) 0.077(3) 0.041(2) -0.007(2) 0.0079(17) -0.034(2)
C43 0.0207(17) 0.084(4) 0.051(2) 0.005(2) -0.0030(16) -0.013(2)
C51 0.0193(13) 0.0290(16) 0.0355(17) -0.0091(13) 0.0109(12) -0.0043(12)
C52 0.0342(19) 0.039(2) 0.064(3) -0.028(2) 0.0155(18) -0.0107(16)
C53 0.0318(19) 0.034(2) 0.080(3) -0.029(2) 0.011(2) -0.0030(16)
C54 0.0235(15) 0.0283(17) 0.056(2) -0.0065(16) 0.0095(15) 0.0014(13)
C55 0.0279(16) 0.0349(19) 0.042(2) -0.0072(16) 0.0040(14) -0.0069(14)
C56 0.037(2) 0.041(2) 0.052(2) -0.0133(19) -0.0054(18) 0.0028(17)
C57 0.0324(19) 0.056(3) 0.059(3) -0.017(2) -0.0002(18) 0.0086(19)
C58 0.044(2) 0.037(2) 0.107(4) -0.003(3) 0.008(3) 0.017(2)
C59 0.032(2) 0.029(2) 0.114(4) -0.020(2) 0.005(2) 0.0045(16)
C60 0.046(2) 0.057(3) 0.069(3) 0.027(2) 0.026(2) 0.016(2)
C61 0.065(3) 0.088(4) 0.043(2) -0.012(3) -0.003(2) 0.037(3)
C62 0.066(4) 0.085(4) 0.114(5) 0.053(4) 0.024(4) 0.026(3)
C63 0.075(4) 0.110(5) 0.055(3) 0.036(3) 0.026(3) 0.053(4)
F71 0.0415(12) 0.0531(14) 0.0305(11) 0.0150(10) 0.0074(9) -0.0048(10)
C71 0.0276(15) 0.0340(17) 0.0218(14) -0.0021(13) 0.0082(12) 0.0048(13)
F72 0.0432(13) 0.0771(19) 0.0363(12) 0.0245(12) -0.0018(10) 0.0049(13)
C72 0.0299(16) 0.0399(19) 0.0232(15) 0.0055(13) 0.0093(12) 0.0050(14)
F73 0.0296(11) 0.084(2) 0.0450(13) 0.0133(13) -0.0045(10) -0.0011(12)
C73 0.0339(17) 0.051(2) 0.0241(15) 0.0100(15) 0.0060(13) 0.0099(16)
F74 0.0373(12) 0.0730(18) 0.0536(15) 0.0200(13) 0.0045(11) -0.0144(12)
C74 0.0263(16) 0.058(2) 0.0301(17) 0.0043(17) 0.0035(14) 0.0075(16)
F75 0.0360(11) 0.0392(12) 0.0296(10) 0.0099(9) 0.0047(8) -0.0003(9)
C75 0.0307(17) 0.045(2) 0.0335(18) 0.0051(16) 0.0086(14) -0.0029(16)
C76 0.0318(16) 0.0347(18) 0.0214(14) 0.0023(13) 0.0068(12) 0.0031(14)
F81 0.0527(14) 0.0592(16) 0.0418(13) -0.0229(12) 0.0075(11) 0.0020(12)
C81 0.0276(15) 0.0355(18) 0.0263(15) -0.0012(13) 0.0134(13) 0.0032(13)
C82 0.0326(17) 0.042(2) 0.0346(18) -0.0079(15) 0.0121(14) 0.0013(15)
F82 0.087(2) 0.0444(16) 0.102(2) -0.0303(16) 0.0429(19) 0.0014(15)
F83 0.082(2) 0.0511(17) 0.119(3) 0.0154(17) 0.051(2) 0.0392(16)
C83 0.054(2) 0.035(2) 0.063(3) -0.0115(19) 0.032(2) 0.0040(18)
F84 0.0421(14) 0.089(2) 0.0729(19) 0.0122(17) 0.0000(13) 0.0328(15)
C84 0.053(3) 0.040(2) 0.075(3) 0.009(2) 0.037(2) 0.024(2)
F85 0.0271(10) 0.0505(14) 0.0409(12) -0.0063(10) 0.0022(9) 0.0024(9)
C85 0.0337(19) 0.053(3) 0.054(2) 0.013(2) 0.0158(18) 0.0170(18)
C86 0.0283(16) 0.040(2) 0.0373(19) -0.0023(15) 0.0125(14) 0.0054(15)
F91 0.0427(12) 0.0377(12) 0.0414(12) 0.0044(10) 0.0090(10) 0.0073(10)
C91 0.0281(16) 0.0391(19) 0.0228(15) 0.0032(13) 0.0056(12) -0.0038(14)
C92 0.0356(18) 0.039(2) 0.0279(17) 0.0061(14) 0.0033(14) -0.0024(15)
F92 0.093(2) 0.0358(14) 0.0632(18) 0.0093(12) 0.0036(16) -0.0109(14)
F93 0.078(2) 0.090(2) 0.0498(16) 0.0219(15) -0.0049(14) -0.0529(18)
C93 0.062(3) 0.037(2) 0.034(2) 0.0121(17) -0.0051(18) -0.0120(19)
F94 0.0443(15) 0.123(3) 0.078(2) 0.012(2) 0.0297(15) -0.0242(17)
C94 0.049(2) 0.070(3) 0.033(2) 0.016(2) -0.0033(17) -0.029(2)
F95 0.0481(14) 0.0740(19) 0.0683(17) 0.0022(14) 0.0406(13) 0.0062(13)
C95 0.036(2) 0.086(4) 0.042(2) 0.015(2) 0.0089(17) -0.017(2)
C96 0.0364(19) 0.057(3) 0.0332(19) 0.0078(18) 0.0121(15) -0.0016(18)

loop_
_atom_type_symbol
_atom_type_description
_atom_type_scat_dispersion_real
_atom_type_scat_dispersion_imag
_atom_type_scat_source
C C 0.0033 0.0016 'International Tables Vol C Tables 4.2.6.8 and 6.1.1.4'
H H 0.0000 0.0000 'International Tables Vol C Tables 4.2.6.8 and 6.1.1.4'
B B 0.0013 0.0007 'International Tables Vol C Tables 4.2.6.8 and 6.1.1.4'
N N 0.0061 0.0033 'International Tables Vol C Tables 4.2.6.8 and 6.1.1.4'
F F 0.0171 0.0103 'International Tables Vol C Tables 4.2.6.8 and 6.1.1.4'
S S 0.1246 0.1234 'International Tables Vol C Tables 4.2.6.8 and 6.1.1.4'
In In -0.7276 1.3100 'International Tables Vol C Tables 4.2.6.8 and 6.1.1.4'

loop_
_geom_angle_atom_site_label_1
_geom_angle_atom_site_label_2
_geom_angle_atom_site_label_3
_geom_angle
B2 In S2 119.81(10)
B2 In S1 121.13(9)
S2 In S1 97.51(3)
B2 In S3 117.74(9)
S2 In S3 99.26(3)
S1 In S3 96.48(3)
C11 S1 In 100.79(11)
C31 S2 In 98.90(12)
C51 S3 In 100.74(10)
H1 B1 N31 108(2)
H1 B1 N11 106(2)
N31 B1 N11 112.2(3)
H1 B1 N21 103(2)
N31 B1 N21 114.6(3)
N11 B1 N21 112.1(3)
C71 B2 C91 116.8(3)
C71 B2 C81 114.9(3)
C91 B2 C81 113.8(3)
C71 B2 In 102.0(2)
C91 B2 In 104.2(2)
C81 B2 In 102.6(2)
C11 N11 C12 108.0(3)
C11 N11 B1 133.2(3)
C12 N11 B1 118.8(3)
N11 C11 N12 108.4(3)
N11 C11 S1 125.6(3)
N12 C11 S1 125.9(3)
C11 N12 C13 107.4(3)
C11 N12 C14 128.6(3)
C13 N12 C14 123.9(3)
C13 C12 N11 108.3(3)
C12 C13 N12 107.8(3)
N12 C14 C20 109.5(3)
N12 C14 C19 110.5(3)
C20 C14 C19 110.6(3)
N12 C14 C15 109.6(3)
C20 C14 C15 108.2(3)
C19 C14 C15 108.4(3)
C16 C15 C14 110.3(3)
C15 C16 C21 110.3(3)
C15 C16 C17 110.2(3)
C21 C16 C17 109.2(4)
C16 C17 C18 108.5(3)
C22 C18 C19 109.5(3)
C22 C18 C17 109.8(3)
C19 C18 C17 109.7(4)
C14 C19 C18 109.3(3)
C14 C20 C23 109.6(3)
C31 N21 C32 108.0(3)
C31 N21 B1 133.7(3)
C32 N21 B1 118.1(3)
C16 C21 C23 108.6(3)
C31 N22 C33 107.9(3)
C31 N22 C34 128.8(3)
C33 N22 C34 123.1(3)
C18 C22 C23 109.5(3)
C22 C23 C21 110.0(3)
C22 C23 C20 109.2(3)
C21 C23 C20 109.4(3)
C51 N31 C52 106.8(3)
C51 N31 B1 133.5(3)
C52 N31 B1 119.7(3)
N21 C31 N22 108.3(3)
N21 C31 S2 125.1(2)
N22 C31 S2 126.6(2)
C51 N32 C53 107.5(3)
C51 N32 C54 128.2(3)
C53 N32 C54 124.2(3)
C33 C32 N21 108.5(3)
C32 C33 N22 107.2(3)
N22 C34 C39 109.1(3)
N22 C34 C40 109.0(3)
C39 C34 C40 108.5(3)
N22 C34 C35 111.0(3)
C39 C34 C35 110.8(3)
C40 C34 C35 108.3(3)
C34 C35 C36 109.1(3)
C37 C36 C41 110.2(4)
C37 C36 C35 110.0(4)
C41 C36 C35 108.1(4)
C38 C37 C36 110.4(4)
C37 C38 C42 110.2(4)
C37 C38 C39 109.3(3)
C42 C38 C39 109.0(3)
C34 C39 C38 109.8(3)
C34 C40 C43 109.3(3)
C43 C41 C36 108.8(4)
C43 C42 C38 109.1(3)
C41 C43 C42 110.2(4)
C41 C43 C40 110.1(4)
C42 C43 C40 109.1(4)
N32 C51 N31 108.7(3)
N32 C51 S3 126.4(3)
N31 C51 S3 124.9(3)
C53 C52 N31 109.1(3)
C52 C53 N32 107.9(3)
N32 C54 C55 109.4(3)
N32 C54 C60 110.8(3)
C55 C54 C60 110.5(3)
N32 C54 C59 109.7(3)
C55 C54 C59 108.0(3)
C60 C54 C59 108.3(4)
C54 C55 C56 110.1(3)
C61 C56 C57 110.5(4)
C61 C56 C55 109.1(3)
C57 C56 C55 109.5(3)
C58 C57 C56 108.8(3)
C57 C58 C59 110.1(4)
C57 C58 C62 109.6(5)
C59 C58 C62 110.0(4)
C58 C59 C54 109.8(4)
C54 C60 C63 108.8(4)
C63 C61 C56 109.6(4)
C58 C62 C63 107.9(4)
C61 C63 C62 110.1(5)
C61 C63 C60 110.6(4)
C62 C63 C60 109.0(6)
C76 C71 C72 112.6(3)
C76 C71 B2 120.9(3)
C72 C71 B2 126.5(3)
F71 C72 C73 114.9(3)
F71 C72 C71 120.7(3)
C73 C72 C71 124.4(3)
F72 C73 C74 119.8(3)
F72 C73 C72 120.4(3)
C74 C73 C72 119.8(3)
F73 C74 C73 121.5(3)
F73 C74 C75 119.8(4)
C73 C74 C75 118.7(3)
F74 C75 C76 120.9(3)
F74 C75 C74 119.7(3)
C76 C75 C74 119.4(3)
F75 C76 C75 115.9(3)
F75 C76 C71 119.0(3)
C75 C76 C71 125.1(3)
C82 C81 C86 112.7(3)
C82 C81 B2 125.8(3)
C86 C81 B2 121.5(3)
F81 C82 C81 120.8(3)
F81 C82 C83 115.1(4)
C81 C82 C83 124.1(4)
F82 C83 C84 120.4(4)
F82 C83 C82 119.8(4)
C84 C83 C82 119.8(4)
F83 C84 C85 121.0(5)
F83 C84 C83 120.2(5)
C85 C84 C83 118.8(4)
F84 C85 C84 120.3(4)
F84 C85 C86 120.4(4)
C84 C85 C86 119.3(4)
F85 C86 C85 115.9(3)
F85 C86 C81 118.8(3)
C85 C86 C81 125.3(4)
C92 C91 C96 113.3(3)
C92 C91 B2 122.6(3)
C96 C91 B2 124.0(3)
F91 C92 C93 116.4(4)
F91 C92 C91 118.7(3)
C93 C92 C91 124.9(4)
F92 C93 C92 121.3(4)
F92 C93 C94 119.9(4)
C92 C93 C94 118.8(4)
F93 C94 C95 121.7(5)
F93 C94 C93 119.4(5)
C95 C94 C93 118.9(4)
F94 C95 C94 119.9(4)
F94 C95 C96 119.6(5)
C94 C95 C96 120.5(4)
F95 C96 C95 116.0(4)
F95 C96 C91 120.6(4)
C95 C96 C91 123.3(4)

loop_
_geom_bond_atom_site_label_1
_geom_bond_atom_site_label_2
_geom_bond_distance
In B2 2.350(4)
In S2 2.5594(9)
In S1 2.5632(8)
In S3 2.5666(8)
S1 C11 1.737(3)
S2 C31 1.732(3)
S3 C51 1.728(3)
B1 H1 1.11(4)
B1 N31 1.546(5)
B1 N11 1.552(5)
B1 N21 1.557(5)
B2 C71 1.621(5)
B2 C91 1.624(5)
B2 C81 1.624(5)
N11 C11 1.347(5)
N11 C12 1.384(4)
C11 N12 1.361(4)
N12 C13 1.393(5)
N12 C14 1.494(5)
C12 C13 1.336(6)
C14 C20 1.534(4)
C14 C19 1.535(5)
C14 C15 1.536(5)
C15 C16 1.518(6)
C16 C21 1.529(5)
C16 C17 1.532(6)
C17 C18 1.539(6)
C18 C22 1.528(6)
C18 C19 1.537(6)
C20 C23 1.542(6)
N21 C31 1.344(4)
N21 C32 1.376(5)
C21 C23 1.536(5)
N22 C31 1.361(4)
N22 C33 1.386(4)
N22 C34 1.505(4)
C22 C23 1.531(6)
N31 C51 1.360(4)
N31 C52 1.383(5)
N32 C51 1.356(4)
N32 C53 1.385(5)
N32 C54 1.509(5)
C32 C33 1.344(5)
C34 C39 1.521(5)
C34 C40 1.537(5)
C34 C35 1.537(5)
C35 C36 1.547(6)
C36 C37 1.508(7)
C36 C41 1.541(7)
C37 C38 1.508(6)
C38 C42 1.531(6)
C38 C39 1.536(5)
C40 C43 1.543(6)
C41 C43 1.519(7)
C42 C43 1.520(7)
C52 C53 1.327(6)
C54 C55 1.522(5)
C54 C60 1.537(6)
C54 C59 1.540(5)
C55 C56 1.538(5)
C56 C61 1.511(7)
C56 C57 1.519(6)
C57 C58 1.513(7)
C58 C59 1.533(7)
C58 C62 1.539(9)
C60 C63 1.549(7)
C61 C63 1.506(9)
C62 C63 1.540(8)
F71 C72 1.359(4)
C71 C76 1.387(5)
C71 C72 1.393(5)
F72 C73 1.350(4)
C72 C73 1.386(5)
F73 C74 1.341(4)
C73 C74 1.366(6)
F74 C75 1.339(4)
C74 C75 1.379(5)
F75 C76 1.356(4)
C75 C76 1.378(5)
F81 C82 1.353(4)
C81 C82 1.384(5)
C81 C86 1.393(5)
C82 C83 1.395(6)
F82 C83 1.341(5)
F83 C84 1.342(5)
C83 C84 1.373(7)
F84 C85 1.339(5)
C84 C85 1.371(7)
F85 C86 1.354(4)
C85 C86 1.380(5)
F91 C92 1.357(4)
C91 C92 1.384(5)
C91 C96 1.403(5)
C92 C93 1.377(5)
F92 C93 1.345(5)
F93 C94 1.346(5)
C93 C94 1.393(7)
F94 C95 1.348(5)
C94 C95 1.357(7)
F95 C96 1.346(5)
C95 C96 1.382(6)

loop_
_platon_squeeze_void_nr
_platon_squeeze_void_average_x
_platon_squeeze_void_average_y
_platon_squeeze_void_average_z
_platon_squeeze_void_volume
_platon_squeeze_void_count_electrons
1 0.500 0.000 0.000 336.4 72.4
2 0.008 0.013 0.224 12.8 0.6
3 0.992 -0.014 0.776 12.8 0.4
4 0.500 0.500 0.500 336.5 72.7
5 0.008 0.486 0.724 12.8 0.7
6 0.992 0.513 0.276 12.8 0.3
